data_4310682
loop_
_publ_author_name
'Marie-Line Lehaire'
'Rosario Scopelliti'
'Lorenz Herdeis'
'Kurt Polborn'
'Peter Mayer'
'Kay Severin'

_publ_contact_author_address
;
Institut de Chimie Mol\'eculaire et Biologique
\'Ecole Polytechnique F\'ed\'erale de Lausanne
1015 Lausanne
Switzerland
;
_publ_contact_author_email kay.severin@epfl.ch
_publ_contact_author_fax '+41 21 693 9305'
_publ_contact_author_name 'Kay Severin'
_publ_contact_author_phone '+41 21 693 9302'
_publ_section_title
;
 Diastereoselective Formation of Metallamacrocyclic (Arene)RuII and
 Cp*RhIII Complexes
;
_journal_name_full 'Inorganic Chemistry'
_journal_page_first 1609
_journal_page_last 1617
_journal_paper_doi 10.1021/ic035328i
_journal_volume 43
_journal_year 2004
_chemical_compound_source 'provided by K. Severin'
_chemical_formula_moiety '2(Rh, C10H15, O3 N C6 H3, H2 O), Cl3 H C'
_chemical_formula_sum 'C33 H41 Cl3 N2 O8 Rh2'
_chemical_formula_weight 905.856
_space_group_IT_number 2
_symmetry_cell_setting triclinic
_symmetry_Int_Tables_number 2
_symmetry_space_group_name_Hall '-P 1'
_symmetry_space_group_name_H-M 'P -1'
_atom_sites_solution_hydrogens geom
_atom_sites_solution_primary direct
_atom_sites_solution_secondary difmap
_audit_author_name 'Mayer, P.'
_audit_block_code Rh_Cp*_NO3C6_H2O_en018_severin
_audit_creation_date 17-Aug-00
_audit_creation_method 'form98_non/compatible with shelxl97-2'
_cell_angle_alpha 107.7288(14)
_cell_angle_beta 90.3147(13)
_cell_angle_gamma 109.5758(8)
_cell_formula_units_Z 2
_cell_length_a 9.65790(20)
_cell_length_b 11.81110(20)
_cell_length_c 17.68810(29)
_cell_measurement_reflns_used 11380
_cell_measurement_temperature 200(2)
_cell_measurement_theta_max 27.485
_cell_measurement_theta_min 0.998
_cell_volume 1797.74(6)
_computing_cell_refinement 'HKL Scalepack (Otwinowski & Minor 1997)'
_computing_data_collection 'Collect (Nonius BV, 1997-2000)'
_computing_data_reduction 'HKL Denzo and Scalepack (Otwinowski & Minor 1997)'
_computing_molecular_graphics
;ORTEP (M. N. Burnett, C. K. Johnson, ORTEP-III: Oak Ridge Thermal Ellipsoid
 Plot Program for Crystal Structure Illustrations, Oak Ridge National
 Laboratory Report ORNL-6895, 1996). Windows version (L. J. Farrugia, Univ.
 Glasgow) used --- SCHAKAL (E. Keller, University of  Freiburg (Breisgau),
 Germany, 1995).
;
_computing_publication_material
;PLATON (A. L. Spek, Acta Crystallogr, Sect. A, 1990, 46, C34, 1995 version).
--- T.B.Cohen, Pure Appl. Chem. 1996,68,2339-2359 (atomic masses).
;
_computing_structure_refinement 'SHELXL-97 (G. M. Sheldrick. University of G\"ottingen, 97-2 version)'
_computing_structure_solution 'SIR97 (Cascarano et al.,Acta Crystallogr., Sect A, 1996, C79)'
_diffrn_ambient_temperature 200(2)
_diffrn_detector_area_resol_mean 9
_diffrn_measured_fraction_theta_full 0.965
_diffrn_measured_fraction_theta_max 0.965
_diffrn_measurement_device '95mm CCD camera on \k-goniostat'
_diffrn_measurement_device_type KappaCCD
_diffrn_measurement_method CCD
_diffrn_radiation_collimation 0.6_mm
_diffrn_radiation_monochromator 'vertically mounted graphite crystal'
_diffrn_radiation_source 'fine-focus sealed tube'
_diffrn_radiation_type MoK\a
_diffrn_radiation_wavelength 0.71069
_diffrn_reflns_av_R_equivalents 0.0328
_diffrn_reflns_av_sigmaI/netI 0.0611
_diffrn_reflns_limit_h_max 12
_diffrn_reflns_limit_h_min -12
_diffrn_reflns_limit_k_max 14
_diffrn_reflns_limit_k_min -15
_diffrn_reflns_limit_l_max 21
_diffrn_reflns_limit_l_min -22
_diffrn_reflns_number 16373
_diffrn_reflns_theta_full 27.50
_diffrn_reflns_theta_max 27.50
_diffrn_reflns_theta_min 2.57
_diffrn_source_current 75_mA
_diffrn_source_power 4.1_kW
_diffrn_source_type 'rotating anode'
_diffrn_source_voltage 55_kV
_exptl_absorpt_coefficient_mu 1.192
_exptl_absorpt_correction_type none
_exptl_crystal_colour orange
_exptl_crystal_density_diffrn 1.67347(6)
_exptl_crystal_density_method 'not measured'
_exptl_crystal_description Irregular
_exptl_crystal_F_000 916
_exptl_crystal_size_max 0.18
_exptl_crystal_size_mid 0.14
_exptl_crystal_size_min 0.10
_refine_diff_density_max 0.682
_refine_diff_density_min -1.141
_refine_diff_density_rms 0.216
_refine_ls_extinction_method none
_refine_ls_goodness_of_fit_ref 1.128
_refine_ls_hydrogen_treatment mixed
_refine_ls_matrix_type full
_refine_ls_number_parameters 457
_refine_ls_number_reflns 7977
_refine_ls_number_restraints 6
_refine_ls_restrained_S_all 1.127
_refine_ls_R_factor_all 0.0505
_refine_ls_R_factor_gt 0.0356
_refine_ls_shift/su_max 0.001
_refine_ls_shift/su_mean 0.000
_refine_ls_structure_factor_coef Fsqd
_refine_ls_weighting_scheme calc
_refine_ls_wR_factor_gt 0.0929
_refine_ls_wR_factor_ref 0.1076
_reflns_number_gt 6378
_reflns_number_total 7977
_reflns_threshold_expression >2sigma(I)
_cod_data_source_file ic035328isi20031118_025229_2.cif
_cod_data_source_block 16
_cod_original_cell_volume 1797.738(60)
_cod_database_code 4310682

loop_
_symmetry_equiv_pos_as_xyz
'x, y, z'
'-x, -y, -z'

loop_
_atom_site_label
_atom_site_type_symbol
_atom_site_fract_x
_atom_site_fract_y
_atom_site_fract_z
_atom_site_U_iso_or_equiv
_atom_site_adp_type
_atom_site_occupancy
_atom_site_symmetry_multiplicity
_atom_site_calc_flag
_atom_site_refinement_flags
_atom_site_disorder_assembly
_atom_site_disorder_group
Rh1 Rh 0.81223(3) 0.14189(2) 0.380362(14) 0.02091(9) Uani 1 1 d . . .
C1 C 0.6591(4) 0.1159(3) 0.22880(18) 0.0205(7) Uani 1 1 d . . .
C2 C 0.5193(4) 0.0335(3) 0.23789(19) 0.0233(7) Uani 1 1 d . . .
C3 C 0.3932(4) 0.0219(3) 0.19548(19) 0.0270(8) Uani 1 1 d . . .
H3 H 0.3009 -0.0383 0.1985 0.032 Uiso 1 1 calc R . .
C4 C 0.4001(4) 0.0980(4) 0.1482(2) 0.0303(8) Uani 1 1 d . . .
H4 H 0.3138 0.0904 0.1181 0.036 Uiso 1 1 calc R . .
C5 C 0.5355(4) 0.1842(4) 0.14626(19) 0.0279(8) Uani 1 1 d . . .
H5 H 0.5402 0.2392 0.1160 0.033 Uiso 1 1 calc R . .
N1 N 0.6630(3) 0.1954(3) 0.18533(15) 0.0228(6) Uani 1 1 d . . .
C6 C 0.5045(4) -0.0410(3) 0.2950(2) 0.0271(8) Uani 1 1 d . . .
O1 O 0.7842(2) 0.1196(2) 0.25784(13) 0.0223(5) Uani 1 1 d . . .
O2 O 0.5951(3) 0.0080(2) 0.35913(14) 0.0311(6) Uani 1 1 d . . .
O3 O 0.4017(3) -0.1439(3) 0.28005(16) 0.0390(6) Uani 1 1 d . . .
Rh2 Rh 0.85345(3) 0.35610(2) 0.192672(14) 0.02201(9) Uani 1 1 d . . .
C7 C 0.7499(4) 0.3657(3) 0.34947(18) 0.0209(7) Uani 1 1 d . . .
C8 C 0.6484(4) 0.4274(3) 0.34210(19) 0.0229(7) Uani 1 1 d . . .
C9 C 0.5334(4) 0.4176(4) 0.3885(2) 0.0297(8) Uani 1 1 d . . .
H9 H 0.4673 0.4606 0.3855 0.036 Uiso 1 1 calc R . .
C10 C 0.5126(4) 0.3457(4) 0.4397(2) 0.0314(8) Uani 1 1 d . . .
H10 H 0.4364 0.3420 0.4736 0.038 Uiso 1 1 calc R . .
C11 C 0.6064(4) 0.2805(3) 0.43943(19) 0.0266(8) Uani 1 1 d . . .
H11 H 0.5903 0.2273 0.4719 0.032 Uiso 1 1 calc R . .
N2 N 0.7207(3) 0.2881(3) 0.39515(15) 0.0227(6) Uani 1 1 d . . .
C12 C 0.6574(4) 0.4971(3) 0.2840(2) 0.0290(8) Uani 1 1 d . . .
O4 O 0.8706(2) 0.3812(2) 0.31612(13) 0.0222(5) Uani 1 1 d . . .
O5 O 0.7205(3) 0.4692(3) 0.22112(15) 0.0327(6) Uani 1 1 d . . .
O6 O 0.5961(4) 0.5777(3) 0.29600(18) 0.0469(8) Uani 1 1 d . . .
C13 C 0.8595(4) 0.0788(4) 0.4751(2) 0.0290(8) Uani 1 1 d . . .
C14 C 0.9143(4) 0.0200(4) 0.4028(2) 0.0314(8) Uani 1 1 d . . .
C15 C 1.0243(4) 0.1197(4) 0.3833(2) 0.0293(8) Uani 1 1 d . . .
C16 C 1.0335(4) 0.2398(4) 0.4393(2) 0.0274(8) Uani 1 1 d . . .
C17 C 0.9324(4) 0.2122(3) 0.4969(2) 0.0279(8) Uani 1 1 d . . .
C18 C 0.7417(5) 0.0093(5) 0.5166(3) 0.0504(12) Uani 1 1 d . . .
H18A H 0.7851 -0.0273 0.5490 0.076 Uiso 1 1 calc R . .
H18B H 0.6632 -0.0589 0.4766 0.076 Uiso 1 1 calc R . .
H18C H 0.6999 0.0687 0.5512 0.076 Uiso 1 1 calc R . .
C19 C 0.8672(6) -0.1203(4) 0.3589(3) 0.0532(13) Uani 1 1 d . . .
H19A H 0.8674 -0.1348 0.3013 0.080 Uiso 1 1 calc R . .
H19B H 0.7673 -0.1633 0.3699 0.080 Uiso 1 1 calc R . .
H19C H 0.9362 -0.1543 0.3769 0.080 Uiso 1 1 calc R . .
C20 C 1.1095(5) 0.1009(5) 0.3133(2) 0.0513(12) Uani 1 1 d . . .
H20A H 1.1986 0.0867 0.3282 0.077 Uiso 1 1 calc R . .
H20B H 1.1380 0.1767 0.2966 0.077 Uiso 1 1 calc R . .
H20C H 1.0478 0.0270 0.2690 0.077 Uiso 1 1 calc R . .
C21 C 1.1339(5) 0.3688(4) 0.4439(3) 0.0452(10) Uani 1 1 d . . .
H21A H 1.2093 0.4026 0.4902 0.068 Uiso 1 1 calc R . .
H21B H 1.0766 0.4249 0.4495 0.068 Uiso 1 1 calc R . .
H21C H 1.1821 0.3641 0.3950 0.068 Uiso 1 1 calc R . .
C22 C 0.9122(5) 0.3097(4) 0.5692(2) 0.0434(11) Uani 1 1 d . . .
H22A H 0.8130 0.2766 0.5845 0.065 Uiso 1 1 calc R . .
H22B H 0.9239 0.3876 0.5567 0.065 Uiso 1 1 calc R . .
H22C H 0.9866 0.3286 0.6135 0.065 Uiso 1 1 calc R . .
C23 C 1.0035(4) 0.2789(4) 0.1273(2) 0.0295(8) Uani 1 1 d . . .
C24 C 0.9002(4) 0.2882(4) 0.0728(2) 0.0305(8) Uani 1 1 d . . .
C25 C 0.9148(4) 0.4179(4) 0.0918(2) 0.0294(8) Uani 1 1 d . . .
C26 C 1.0299(4) 0.4913(4) 0.1585(2) 0.0322(8) Uani 1 1 d . . .
C27 C 1.0854(4) 0.4046(4) 0.1788(2) 0.0325(8) Uani 1 1 d . . .
C28 C 1.0307(5) 0.1589(4) 0.1237(3) 0.0454(11) Uani 1 1 d . . .
H28A H 1.0694 0.1280 0.0734 0.068 Uiso 1 1 calc R . .
H28B H 0.9375 0.0939 0.1264 0.068 Uiso 1 1 calc R . .
H28C H 1.1027 0.1766 0.1688 0.068 Uiso 1 1 calc R . .
C29 C 0.7961(5) 0.1791(4) 0.0060(2) 0.0434(10) Uani 1 1 d . . .
H29A H 0.7117 0.2011 -0.0071 0.065 Uiso 1 1 calc R . .
H29B H 0.7605 0.1035 0.0228 0.065 Uiso 1 1 calc R . .
H29C H 0.8481 0.1617 -0.0412 0.065 Uiso 1 1 calc R . .
C30 C 0.8239(5) 0.4697(5) 0.0532(2) 0.0446(11) Uani 1 1 d . . .
H30A H 0.7422 0.3994 0.0166 0.067 Uiso 1 1 calc R . .
H30B H 0.8859 0.5211 0.0233 0.067 Uiso 1 1 calc R . .
H30C H 0.7839 0.5228 0.0944 0.067 Uiso 1 1 calc R . .
C31 C 1.0812(6) 0.6330(4) 0.1957(3) 0.0520(12) Uani 1 1 d . . .
H31A H 1.1352 0.6582 0.2487 0.078 Uiso 1 1 calc R . .
H31B H 0.9954 0.6602 0.2008 0.078 Uiso 1 1 calc R . .
H31C H 1.1467 0.6732 0.1618 0.078 Uiso 1 1 calc R . .
C32 C 1.2056(5) 0.4395(5) 0.2446(2) 0.0511(12) Uani 1 1 d . . .
H32A H 1.3012 0.4546 0.2233 0.077 Uiso 1 1 calc R . .
H32B H 1.1863 0.3699 0.2669 0.077 Uiso 1 1 calc R . .
H32C H 1.2079 0.5167 0.2867 0.077 Uiso 1 1 calc R . .
C33 C 0.6738(5) -0.2604(4) 0.0561(2) 0.0410(10) Uani 1 1 d . . .
H33 H 0.6191 -0.3028 0.0936 0.049 Uiso 1 1 calc R . .
Cl1 Cl 0.64116(15) -0.37418(11) -0.03919(7) 0.0543(3) Uani 1 1 d . . .
Cl2 Cl 0.60913(16) -0.13837(13) 0.05399(7) 0.0605(3) Uani 1 1 d . . .
Cl3 Cl 0.86416(15) -0.19415(13) 0.09192(9) 0.0668(4) Uani 1 1 d . . .
O91 O 0.4469(4) 0.7287(3) 0.38899(18) 0.0499(8) Uani 1 1 d D . .
H911 H 0.496(7) 0.687(6) 0.364(4) 0.125(15) Uiso 1 1 d D . .
H912 H 0.450(8) 0.780(6) 0.365(4) 0.125(15) Uiso 1 1 d D . .
O92 O 0.4929(5) 0.6511(3) 0.17885(18) 0.0575(9) Uani 1 1 d D . .
H921 H 0.514(8) 0.661(6) 0.135(2) 0.125(15) Uiso 1 1 d D . .
H922 H 0.465(8) 0.711(5) 0.201(3) 0.125(15) Uiso 1 1 d D . .

loop_
_atom_site_aniso_label
_atom_site_aniso_U_11
_atom_site_aniso_U_22
_atom_site_aniso_U_33
_atom_site_aniso_U_23
_atom_site_aniso_U_13
_atom_site_aniso_U_12
Rh1 0.01903(15) 0.02252(15) 0.02207(15) 0.00749(11) -0.00015(10) 0.00829(12)
C1 0.0225(18) 0.0186(16) 0.0182(15) 0.0026(12) 0.0016(12) 0.0076(14)
C2 0.0194(17) 0.0219(17) 0.0236(16) 0.0025(13) 0.0030(13) 0.0057(14)
C3 0.0179(18) 0.030(2) 0.0275(17) 0.0049(14) 0.0007(13) 0.0051(15)
C4 0.0216(19) 0.042(2) 0.0270(18) 0.0114(16) 0.0001(14) 0.0111(17)
C5 0.029(2) 0.034(2) 0.0226(17) 0.0097(14) -0.0001(14) 0.0116(17)
N1 0.0201(15) 0.0278(16) 0.0208(13) 0.0084(11) 0.0022(11) 0.0084(13)
C6 0.0243(19) 0.0239(19) 0.0325(18) 0.0087(14) 0.0032(14) 0.0083(16)
O1 0.0179(12) 0.0258(13) 0.0239(11) 0.0082(9) 0.0012(9) 0.0082(10)
O2 0.0240(14) 0.0349(15) 0.0337(13) 0.0172(11) -0.0014(11) 0.0040(12)
O3 0.0297(15) 0.0274(15) 0.0508(16) 0.0170(12) -0.0034(12) -0.0049(12)
Rh2 0.01950(15) 0.02293(16) 0.02354(15) 0.00914(11) 0.00392(10) 0.00596(12)
C7 0.0211(18) 0.0182(16) 0.0192(15) 0.0018(12) -0.0016(12) 0.0055(14)
C8 0.0222(18) 0.0206(17) 0.0260(16) 0.0067(13) 0.0018(13) 0.0085(15)
C9 0.027(2) 0.034(2) 0.0313(18) 0.0086(15) 0.0044(15) 0.0161(17)
C10 0.027(2) 0.039(2) 0.0315(19) 0.0120(16) 0.0093(15) 0.0152(18)
C11 0.028(2) 0.034(2) 0.0221(16) 0.0094(14) 0.0038(14) 0.0147(17)
N2 0.0232(15) 0.0248(15) 0.0210(13) 0.0073(11) 0.0017(11) 0.0097(13)
C12 0.0239(19) 0.0249(19) 0.039(2) 0.0117(15) 0.0026(15) 0.0091(16)
O4 0.0162(12) 0.0240(13) 0.0232(11) 0.0057(9) 0.0023(9) 0.0049(10)
O5 0.0364(16) 0.0379(15) 0.0378(14) 0.0217(12) 0.0136(12) 0.0221(13)
O6 0.062(2) 0.0470(18) 0.0561(18) 0.0273(15) 0.0237(15) 0.0402(17)
C13 0.029(2) 0.037(2) 0.0255(17) 0.0141(15) -0.0018(14) 0.0139(17)
C14 0.034(2) 0.029(2) 0.0345(19) 0.0067(15) -0.0070(16) 0.0186(18)
C15 0.0235(19) 0.042(2) 0.0284(17) 0.0123(15) -0.0004(14) 0.0182(17)
C16 0.0186(18) 0.032(2) 0.0300(18) 0.0110(15) -0.0039(14) 0.0070(16)
C17 0.0242(19) 0.030(2) 0.0272(17) 0.0070(14) -0.0062(14) 0.0095(16)
C18 0.043(3) 0.064(3) 0.051(3) 0.039(2) 0.002(2) 0.009(2)
C19 0.064(3) 0.031(2) 0.061(3) 0.003(2) -0.018(2) 0.024(2)
C20 0.042(3) 0.088(4) 0.039(2) 0.024(2) 0.0111(19) 0.039(3)
C21 0.030(2) 0.044(3) 0.059(3) 0.023(2) -0.0055(19) 0.005(2)
C22 0.047(3) 0.050(3) 0.0293(19) -0.0011(17) -0.0059(17) 0.026(2)
C23 0.025(2) 0.034(2) 0.0325(19) 0.0129(16) 0.0110(15) 0.0120(17)
C24 0.029(2) 0.034(2) 0.0266(17) 0.0096(15) 0.0113(15) 0.0096(17)
C25 0.028(2) 0.034(2) 0.0289(18) 0.0172(15) 0.0099(15) 0.0089(17)
C26 0.029(2) 0.031(2) 0.0323(19) 0.0127(16) 0.0115(16) 0.0036(17)
C27 0.0212(19) 0.045(2) 0.0308(19) 0.0161(17) 0.0100(15) 0.0083(17)
C28 0.050(3) 0.049(3) 0.055(3) 0.025(2) 0.024(2) 0.032(2)
C29 0.044(3) 0.041(3) 0.030(2) 0.0024(17) 0.0041(18) 0.004(2)
C30 0.052(3) 0.058(3) 0.043(2) 0.032(2) 0.015(2) 0.029(2)
C31 0.058(3) 0.032(2) 0.049(3) 0.010(2) 0.014(2) -0.001(2)
C32 0.026(2) 0.082(4) 0.040(2) 0.022(2) 0.0022(18) 0.010(2)
C33 0.046(3) 0.044(3) 0.039(2) 0.0205(18) 0.0110(19) 0.016(2)
Cl1 0.0680(8) 0.0494(7) 0.0434(6) 0.0088(5) 0.0122(5) 0.0238(6)
Cl2 0.0792(9) 0.0603(8) 0.0504(6) 0.0072(5) -0.0022(6) 0.0448(7)
Cl3 0.0489(8) 0.0552(8) 0.0903(9) 0.0187(7) -0.0098(7) 0.0157(6)
O91 0.074(2) 0.047(2) 0.0408(16) 0.0234(14) 0.0278(16) 0.0277(18)
O92 0.085(3) 0.055(2) 0.0381(17) 0.0210(15) 0.0233(17) 0.026(2)

loop_
_atom_type_symbol
_atom_type_description
_atom_type_scat_dispersion_real
_atom_type_scat_dispersion_imag
_atom_type_scat_source
C C 0.0033 0.0016 'International Tables Vol C Tables 4.2.6.8 and 6.1.1.4'
H H 0.0000 0.0000 'International Tables Vol C Tables 4.2.6.8 and 6.1.1.4'
N N 0.0061 0.0033 'International Tables Vol C Tables 4.2.6.8 and 6.1.1.4'
O O 0.0106 0.0060 'International Tables Vol C Tables 4.2.6.8 and 6.1.1.4'
Cl Cl 0.1484 0.1585 'International Tables Vol C Tables 4.2.6.8 and 6.1.1.4'
Rh Rh -1.1178 0.9187 'International Tables Vol C Tables 4.2.6.8 and 6.1.1.4'

loop_
_exptl_crystal_face_index_h
_exptl_crystal_face_index_k
_exptl_crystal_face_index_l
_exptl_crystal_face_perp_dist
? ? ? ?

loop_
_geom_angle_atom_site_label_1
_geom_angle_atom_site_label_2
_geom_angle_atom_site_label_3
_geom_angle
_geom_angle_site_symmetry_1
_geom_angle_site_symmetry_3
_geom_angle_publ_flag
O1 Rh1 O2 85.21(9) . . ?
O1 Rh1 C14 112.36(11) . . ?
O2 Rh1 C14 95.08(13) . . ?
O1 Rh1 C13 151.15(12) . . ?
O2 Rh1 C13 89.34(12) . . ?
C14 Rh1 C13 39.93(14) . . ?
O1 Rh1 C17 155.32(12) . . ?
O2 Rh1 C17 119.34(12) . . ?
C14 Rh1 C17 66.04(13) . . ?
C13 Rh1 C17 38.79(14) . . ?
O1 Rh1 C16 116.02(12) . . ?
O2 Rh1 C16 155.52(12) . . ?
C14 Rh1 C16 66.46(14) . . ?
C13 Rh1 C16 66.19(14) . . ?
C17 Rh1 C16 39.56(14) . . ?
O1 Rh1 N2 84.29(9) . . ?
O2 Rh1 N2 88.80(10) . . ?
C14 Rh1 N2 163.13(12) . . ?
C13 Rh1 N2 123.96(12) . . ?
C17 Rh1 N2 97.78(12) . . ?
C16 Rh1 N2 104.57(12) . . ?
O1 Rh1 C15 97.43(11) . . ?
O2 Rh1 C15 131.35(13) . . ?
C14 Rh1 C15 39.11(15) . . ?
C13 Rh1 C15 65.63(14) . . ?
C17 Rh1 C15 65.27(13) . . ?
C16 Rh1 C15 39.09(14) . . ?
N2 Rh1 C15 139.85(14) . . ?
O1 C1 N1 117.5(3) . . ?
O1 C1 C2 124.0(3) . . ?
N1 C1 C2 118.5(3) . . ?
C3 C2 C1 120.2(3) . . ?
C3 C2 C6 118.3(3) . . ?
C1 C2 C6 121.5(3) . . ?
C2 C3 C4 120.2(3) . . ?
C2 C3 H3 119.9 . . ?
C4 C3 H3 119.9 . . ?
C5 C4 C3 117.9(3) . . ?
C5 C4 H4 121.1 . . ?
C3 C4 H4 121.1 . . ?
N1 C5 C4 123.4(3) . . ?
N1 C5 H5 118.3 . . ?
C4 C5 H5 118.3 . . ?
C5 N1 C1 119.3(3) . . ?
C5 N1 Rh2 117.4(2) . . ?
C1 N1 Rh2 122.4(2) . . ?
O3 C6 O2 122.4(3) . . ?
O3 C6 C2 119.0(3) . . ?
O2 C6 C2 118.4(3) . . ?
C1 O1 Rh1 117.51(19) . . ?
C6 O2 Rh1 128.5(2) . . ?
O5 Rh2 O4 84.61(9) . . ?
O5 Rh2 N1 88.53(11) . . ?
O4 Rh2 N1 84.45(9) . . ?
O5 Rh2 C23 156.30(12) . . ?
O4 Rh2 C23 115.79(12) . . ?
N1 Rh2 C23 104.61(13) . . ?
O5 Rh2 C24 120.72(12) . . ?
O4 Rh2 C24 154.64(12) . . ?
N1 Rh2 C24 96.56(13) . . ?
C23 Rh2 C24 39.39(14) . . ?
O5 Rh2 C25 90.44(12) . . ?
O4 Rh2 C25 152.62(13) . . ?
N1 Rh2 C25 122.42(13) . . ?
C23 Rh2 C25 65.89(14) . . ?
C24 Rh2 C25 38.85(14) . . ?
O5 Rh2 C26 95.64(13) . . ?
O4 Rh2 C26 114.14(12) . . ?
N1 Rh2 C26 161.21(12) . . ?
C23 Rh2 C26 65.82(14) . . ?
C24 Rh2 C26 65.59(14) . . ?
C25 Rh2 C26 39.50(14) . . ?
O5 Rh2 C27 131.19(13) . . ?
O4 Rh2 C27 98.05(11) . . ?
N1 Rh2 C27 140.28(13) . . ?
C23 Rh2 C27 38.95(14) . . ?
C24 Rh2 C27 65.25(14) . . ?
C25 Rh2 C27 65.52(14) . . ?
C26 Rh2 C27 38.95(15) . . ?
O4 C7 N2 117.6(3) . . ?
O4 C7 C8 123.5(3) . . ?
N2 C7 C8 118.9(3) . . ?
C9 C8 C7 118.7(3) . . ?
C9 C8 C12 118.4(3) . . ?
C7 C8 C12 122.8(3) . . ?
C8 C9 C10 121.1(3) . . ?
C8 C9 H9 119.4 . . ?
C10 C9 H9 119.4 . . ?
C11 C10 C9 117.5(3) . . ?
C11 C10 H10 121.3 . . ?
C9 C10 H10 121.3 . . ?
N2 C11 C10 123.1(3) . . ?
N2 C11 H11 118.4 . . ?
C10 C11 H11 118.4 . . ?
C11 N2 C7 120.2(3) . . ?
C11 N2 Rh1 115.4(2) . . ?
C7 N2 Rh1 122.8(2) . . ?
O6 C12 O5 121.4(3) . . ?
O6 C12 C8 118.7(3) . . ?
O5 C12 C8 119.8(3) . . ?
C7 O4 Rh2 117.28(19) . . ?
C12 O5 Rh2 129.2(2) . . ?
C17 C13 C14 107.9(3) . . ?
C17 C13 C18 126.7(4) . . ?
C14 C13 C18 125.4(4) . . ?
C17 C13 Rh1 70.82(19) . . ?
C14 C13 Rh1 69.59(19) . . ?
C18 C13 Rh1 123.3(3) . . ?
C15 C14 C13 107.3(3) . . ?
C15 C14 C19 126.8(4) . . ?
C13 C14 C19 125.9(4) . . ?
C15 C14 Rh1 71.6(2) . . ?
C13 C14 Rh1 70.47(19) . . ?
C19 C14 Rh1 124.8(3) . . ?
C14 C15 C16 109.1(3) . . ?
C14 C15 C20 125.0(4) . . ?
C16 C15 C20 125.9(4) . . ?
C14 C15 Rh1 69.3(2) . . ?
C16 C15 Rh1 69.97(19) . . ?
C20 C15 Rh1 124.6(3) . . ?
C15 C16 C17 106.7(3) . . ?
C15 C16 C21 128.3(3) . . ?
C17 C16 C21 124.8(3) . . ?
C15 C16 Rh1 70.9(2) . . ?
C17 C16 Rh1 70.19(19) . . ?
C21 C16 Rh1 127.5(3) . . ?
C13 C17 C16 108.9(3) . . ?
C13 C17 C22 125.9(4) . . ?
C16 C17 C22 125.1(4) . . ?
C13 C17 Rh1 70.39(19) . . ?
C16 C17 Rh1 70.25(19) . . ?
C22 C17 Rh1 126.7(3) . . ?
C13 C18 H18A 109.5 . . ?
C13 C18 H18B 109.5 . . ?
H18A C18 H18B 109.5 . . ?
C13 C18 H18C 109.5 . . ?
H18A C18 H18C 109.5 . . ?
H18B C18 H18C 109.5 . . ?
C14 C19 H19A 109.5 . . ?
C14 C19 H19B 109.5 . . ?
H19A C19 H19B 109.5 . . ?
C14 C19 H19C 109.5 . . ?
H19A C19 H19C 109.5 . . ?
H19B C19 H19C 109.5 . . ?
C15 C20 H20A 109.5 . . ?
C15 C20 H20B 109.5 . . ?
H20A C20 H20B 109.5 . . ?
C15 C20 H20C 109.5 . . ?
H20A C20 H20C 109.5 . . ?
H20B C20 H20C 109.5 . . ?
C16 C21 H21A 109.5 . . ?
C16 C21 H21B 109.5 . . ?
H21A C21 H21B 109.5 . . ?
C16 C21 H21C 109.5 . . ?
H21A C21 H21C 109.5 . . ?
H21B C21 H21C 109.5 . . ?
C17 C22 H22A 109.5 . . ?
C17 C22 H22B 109.5 . . ?
H22A C22 H22B 109.5 . . ?
C17 C22 H22C 109.5 . . ?
H22A C22 H22C 109.5 . . ?
H22B C22 H22C 109.5 . . ?
C27 C23 C24 107.7(3) . . ?
C27 C23 C28 126.8(4) . . ?
C24 C23 C28 125.2(4) . . ?
C27 C23 Rh2 71.5(2) . . ?
C24 C23 Rh2 70.6(2) . . ?
C28 C23 Rh2 128.5(3) . . ?
C25 C24 C23 108.6(3) . . ?
C25 C24 C29 125.8(4) . . ?
C23 C24 C29 125.6(4) . . ?
C25 C24 Rh2 70.79(19) . . ?
C23 C24 Rh2 70.04(19) . . ?
C29 C24 Rh2 125.9(3) . . ?
C24 C25 C26 107.7(3) . . ?
C24 C25 C30 126.7(4) . . ?
C26 C25 C30 125.5(4) . . ?
C24 C25 Rh2 70.4(2) . . ?
C26 C25 Rh2 70.4(2) . . ?
C30 C25 Rh2 122.6(3) . . ?
C27 C26 C25 107.5(3) . . ?
C27 C26 C31 128.0(4) . . ?
C25 C26 C31 124.4(4) . . ?
C27 C26 Rh2 70.9(2) . . ?
C25 C26 Rh2 70.1(2) . . ?
C31 C26 Rh2 125.8(3) . . ?
C23 C27 C26 108.5(3) . . ?
C23 C27 C32 125.8(4) . . ?
C26 C27 C32 125.8(4) . . ?
C23 C27 Rh2 69.6(2) . . ?
C26 C27 Rh2 70.2(2) . . ?
C32 C27 Rh2 124.6(3) . . ?
C23 C28 H28A 109.5 . . ?
C23 C28 H28B 109.5 . . ?
H28A C28 H28B 109.5 . . ?
C23 C28 H28C 109.5 . . ?
H28A C28 H28C 109.5 . . ?
H28B C28 H28C 109.5 . . ?
C24 C29 H29A 109.5 . . ?
C24 C29 H29B 109.5 . . ?
H29A C29 H29B 109.5 . . ?
C24 C29 H29C 109.5 . . ?
H29A C29 H29C 109.5 . . ?
H29B C29 H29C 109.5 . . ?
C25 C30 H30A 109.5 . . ?
C25 C30 H30B 109.5 . . ?
H30A C30 H30B 109.5 . . ?
C25 C30 H30C 109.5 . . ?
H30A C30 H30C 109.5 . . ?
H30B C30 H30C 109.5 . . ?
C26 C31 H31A 109.5 . . ?
C26 C31 H31B 109.5 . . ?
H31A C31 H31B 109.5 . . ?
C26 C31 H31C 109.5 . . ?
H31A C31 H31C 109.5 . . ?
H31B C31 H31C 109.5 . . ?
C27 C32 H32A 109.5 . . ?
C27 C32 H32B 109.5 . . ?
H32A C32 H32B 109.5 . . ?
C27 C32 H32C 109.5 . . ?
H32A C32 H32C 109.5 . . ?
H32B C32 H32C 109.5 . . ?
Cl1 C33 Cl2 110.6(2) . . ?
Cl1 C33 Cl3 111.0(2) . . ?
Cl2 C33 Cl3 109.5(2) . . ?
Cl1 C33 H33 108.6 . . ?
Cl2 C33 H33 108.6 . . ?
Cl3 C33 H33 108.6 . . ?
H911 O91 H912 104.0(9) . . ?
H921 O92 H922 103.1(8) . . ?

loop_
_geom_bond_atom_site_label_1
_geom_bond_atom_site_label_2
_geom_bond_distance
_geom_bond_site_symmetry_2
_geom_bond_publ_flag
Rh1 O1 2.107(2) . ?
Rh1 O2 2.108(3) . ?
Rh1 C14 2.121(3) . ?
Rh1 C13 2.133(3) . ?
Rh1 C17 2.139(3) . ?
Rh1 C16 2.139(3) . ?
Rh1 N2 2.140(3) . ?
Rh1 C15 2.152(3) . ?
C1 O1 1.291(4) . ?
C1 N1 1.374(4) . ?
C1 C2 1.419(5) . ?
C2 C3 1.372(5) . ?
C2 C6 1.507(5) . ?
C3 C4 1.389(5) . ?
C3 H3 0.9500 . ?
C4 C5 1.370(5) . ?
C4 H4 0.9500 . ?
C5 N1 1.356(4) . ?
C5 H5 0.9500 . ?
N1 Rh2 2.124(3) . ?
C6 O3 1.235(4) . ?
C6 O2 1.280(4) . ?
Rh2 O5 2.106(2) . ?
Rh2 O4 2.110(2) . ?
Rh2 C23 2.128(3) . ?
Rh2 C24 2.135(3) . ?
Rh2 C25 2.141(3) . ?
Rh2 C26 2.144(4) . ?
Rh2 C27 2.154(4) . ?
C7 O4 1.292(4) . ?
C7 N2 1.361(4) . ?
C7 C8 1.431(4) . ?
C8 C9 1.379(5) . ?
C8 C12 1.487(5) . ?
C9 C10 1.392(5) . ?
C9 H9 0.9500 . ?
C10 C11 1.371(5) . ?
C10 H10 0.9500 . ?
C11 N2 1.351(4) . ?
C11 H11 0.9500 . ?
C12 O6 1.248(4) . ?
C12 O5 1.279(4) . ?
C13 C17 1.418(5) . ?
C13 C14 1.453(5) . ?
C13 C18 1.502(6) . ?
C14 C15 1.431(6) . ?
C14 C19 1.505(5) . ?
C15 C16 1.436(5) . ?
C15 C20 1.492(5) . ?
C16 C17 1.448(5) . ?
C16 C21 1.484(6) . ?
C17 C22 1.501(5) . ?
C18 H18A 0.9800 . ?
C18 H18B 0.9800 . ?
C18 H18C 0.9800 . ?
C19 H19A 0.9800 . ?
C19 H19B 0.9800 . ?
C19 H19C 0.9800 . ?
C20 H20A 0.9800 . ?
C20 H20B 0.9800 . ?
C20 H20C 0.9800 . ?
C21 H21A 0.9800 . ?
C21 H21B 0.9800 . ?
C21 H21C 0.9800 . ?
C22 H22A 0.9800 . ?
C22 H22B 0.9800 . ?
C22 H22C 0.9800 . ?
C23 C27 1.428(5) . ?
C23 C24 1.437(5) . ?
C23 C28 1.509(5) . ?
C24 C25 1.422(5) . ?
C24 C29 1.503(5) . ?
C25 C26 1.448(5) . ?
C25 C30 1.489(5) . ?
C26 C27 1.433(6) . ?
C26 C31 1.500(6) . ?
C27 C32 1.499(5) . ?
C28 H28A 0.9800 . ?
C28 H28B 0.9800 . ?
C28 H28C 0.9800 . ?
C29 H29A 0.9800 . ?
C29 H29B 0.9800 . ?
C29 H29C 0.9800 . ?
C30 H30A 0.9800 . ?
C30 H30B 0.9800 . ?
C30 H30C 0.9800 . ?
C31 H31A 0.9800 . ?
C31 H31B 0.9800 . ?
C31 H31C 0.9800 . ?
C32 H32A 0.9800 . ?
C32 H32B 0.9800 . ?
C32 H32C 0.9800 . ?
C33 Cl1 1.754(4) . ?
C33 Cl2 1.762(4) . ?
C33 Cl3 1.764(5) . ?
C33 H33 1.0000 . ?
O91 H911 0.83(3) . ?
O91 H912 0.83(3) . ?
O92 H921 0.83(3) . ?
O92 H922 0.83(3) . ?

loop_
_geom_torsion_atom_site_label_1
_geom_torsion_atom_site_label_2
_geom_torsion_atom_site_label_3
_geom_torsion_atom_site_label_4
_geom_torsion
_geom_torsion_site_symmetry_1
_geom_torsion_site_symmetry_2
_geom_torsion_site_symmetry_3
_geom_torsion_site_symmetry_4
_geom_torsion_publ_flag
O1 C1 C2 C3 -170.3(3) . . . . ?
N1 C1 C2 C3 8.5(5) . . . . ?
O1 C1 C2 C6 11.0(5) . . . . ?
N1 C1 C2 C6 -170.2(3) . . . . ?
C1 C2 C3 C4 -5.0(5) . . . . ?
C6 C2 C3 C4 173.7(3) . . . . ?
C2 C3 C4 C5 -0.6(5) . . . . ?
C3 C4 C5 N1 2.8(5) . . . . ?
C4 C5 N1 C1 0.8(5) . . . . ?
C4 C5 N1 Rh2 -168.9(3) . . . . ?
O1 C1 N1 C5 172.5(3) . . . . ?
C2 C1 N1 C5 -6.3(4) . . . . ?
O1 C1 N1 Rh2 -18.3(4) . . . . ?
C2 C1 N1 Rh2 162.8(2) . . . . ?
C3 C2 C6 O3 30.3(5) . . . . ?
C1 C2 C6 O3 -151.0(3) . . . . ?
C3 C2 C6 O2 -146.5(3) . . . . ?
C1 C2 C6 O2 32.2(5) . . . . ?
N1 C1 O1 Rh1 129.1(2) . . . . ?
C2 C1 O1 Rh1 -52.1(4) . . . . ?
O2 Rh1 O1 C1 43.1(2) . . . . ?
C14 Rh1 O1 C1 136.6(2) . . . . ?
C13 Rh1 O1 C1 122.9(3) . . . . ?
C17 Rh1 O1 C1 -142.4(3) . . . . ?
C16 Rh1 O1 C1 -149.6(2) . . . . ?
N2 Rh1 O1 C1 -46.2(2) . . . . ?
C15 Rh1 O1 C1 174.2(2) . . . . ?
O3 C6 O2 Rh1 156.8(3) . . . . ?
C2 C6 O2 Rh1 -26.5(4) . . . . ?
O1 Rh1 O2 C6 -5.6(3) . . . . ?
C14 Rh1 O2 C6 -117.6(3) . . . . ?
C13 Rh1 O2 C6 -157.2(3) . . . . ?
C17 Rh1 O2 C6 177.1(3) . . . . ?
C16 Rh1 O2 C6 -157.1(3) . . . . ?
N2 Rh1 O2 C6 78.8(3) . . . . ?
C15 Rh1 O2 C6 -101.3(3) . . . . ?
C5 N1 Rh2 O5 44.1(2) . . . . ?
C1 N1 Rh2 O5 -125.2(2) . . . . ?
C5 N1 Rh2 O4 128.8(2) . . . . ?
C1 N1 Rh2 O4 -40.5(2) . . . . ?
C5 N1 Rh2 C23 -115.9(2) . . . . ?
C1 N1 Rh2 C23 74.7(3) . . . . ?
C5 N1 Rh2 C24 -76.7(3) . . . . ?
C1 N1 Rh2 C24 114.0(2) . . . . ?
C5 N1 Rh2 C25 -45.5(3) . . . . ?
C1 N1 Rh2 C25 145.2(2) . . . . ?
C5 N1 Rh2 C26 -59.2(5) . . . . ?
C1 N1 Rh2 C26 131.5(4) . . . . ?
C5 N1 Rh2 C27 -135.3(3) . . . . ?
C1 N1 Rh2 C27 55.4(3) . . . . ?
O4 C7 C8 C9 -171.5(3) . . . . ?
N2 C7 C8 C9 7.2(5) . . . . ?
O4 C7 C8 C12 11.2(5) . . . . ?
N2 C7 C8 C12 -170.1(3) . . . . ?
C7 C8 C9 C10 -2.1(5) . . . . ?
C12 C8 C9 C10 175.3(3) . . . . ?
C8 C9 C10 C11 -3.0(6) . . . . ?
C9 C10 C11 N2 3.4(6) . . . . ?
C10 C11 N2 C7 1.7(5) . . . . ?
C10 C11 N2 Rh1 -164.1(3) . . . . ?
O4 C7 N2 C11 171.8(3) . . . . ?
C8 C7 N2 C11 -7.0(5) . . . . ?
O4 C7 N2 Rh1 -23.5(4) . . . . ?
C8 C7 N2 Rh1 157.7(2) . . . . ?
O1 Rh1 N2 C11 129.0(2) . . . . ?
O2 Rh1 N2 C11 43.7(2) . . . . ?
C14 Rh1 N2 C11 -60.0(6) . . . . ?
C13 Rh1 N2 C11 -44.7(3) . . . . ?
C17 Rh1 N2 C11 -75.8(3) . . . . ?
C16 Rh1 N2 C11 -115.6(2) . . . . ?
C15 Rh1 N2 C11 -136.3(3) . . . . ?
O1 Rh1 N2 C7 -36.5(3) . . . . ?
O2 Rh1 N2 C7 -121.8(3) . . . . ?
C14 Rh1 N2 C7 134.6(4) . . . . ?
C13 Rh1 N2 C7 149.8(2) . . . . ?
C17 Rh1 N2 C7 118.8(3) . . . . ?
C16 Rh1 N2 C7 79.0(3) . . . . ?
C15 Rh1 N2 C7 58.3(3) . . . . ?
C9 C8 C12 O6 23.4(5) . . . . ?
C7 C8 C12 O6 -159.4(4) . . . . ?
C9 C8 C12 O5 -153.0(3) . . . . ?
C7 C8 C12 O5 24.3(5) . . . . ?
N2 C7 O4 Rh2 130.0(2) . . . . ?
C8 C7 O4 Rh2 -51.3(4) . . . . ?
O5 Rh2 O4 C7 46.1(2) . . . . ?
N1 Rh2 O4 C7 -42.9(2) . . . . ?
C23 Rh2 O4 C7 -146.5(2) . . . . ?
C24 Rh2 O4 C7 -136.5(3) . . . . ?
C25 Rh2 O4 C7 126.6(3) . . . . ?
C26 Rh2 O4 C7 139.9(2) . . . . ?
C27 Rh2 O4 C7 177.0(2) . . . . ?
O6 C12 O5 Rh2 171.5(3) . . . . ?
C8 C12 O5 Rh2 -12.2(5) . . . . ?
O4 Rh2 O5 C12 -16.6(3) . . . . ?
N1 Rh2 O5 C12 68.0(3) . . . . ?
C23 Rh2 O5 C12 -167.3(3) . . . . ?
C24 Rh2 O5 C12 164.7(3) . . . . ?
C25 Rh2 O5 C12 -169.6(3) . . . . ?
C26 Rh2 O5 C12 -130.4(3) . . . . ?
C27 Rh2 O5 C12 -112.6(3) . . . . ?
O1 Rh1 C13 C17 138.4(2) . . . . ?
O2 Rh1 C13 C17 -142.8(2) . . . . ?
C14 Rh1 C13 C17 118.4(3) . . . . ?
C16 Rh1 C13 C17 37.2(2) . . . . ?
N2 Rh1 C13 C17 -54.7(3) . . . . ?
C15 Rh1 C13 C17 80.2(2) . . . . ?
O1 Rh1 C13 C14 19.9(4) . . . . ?
O2 Rh1 C13 C14 98.7(2) . . . . ?
C17 Rh1 C13 C14 -118.4(3) . . . . ?
C16 Rh1 C13 C14 -81.2(2) . . . . ?
N2 Rh1 C13 C14 -173.2(2) . . . . ?
C15 Rh1 C13 C14 -38.2(2) . . . . ?
O1 Rh1 C13 C18 -99.7(4) . . . . ?
O2 Rh1 C13 C18 -20.9(3) . . . . ?
C14 Rh1 C13 C18 -119.7(4) . . . . ?
C17 Rh1 C13 C18 121.9(4) . . . . ?
C16 Rh1 C13 C18 159.1(4) . . . . ?
N2 Rh1 C13 C18 67.2(4) . . . . ?
C15 Rh1 C13 C18 -157.9(4) . . . . ?
C17 C13 C14 C15 1.8(4) . . . . ?
C18 C13 C14 C15 179.5(3) . . . . ?
Rh1 C13 C14 C15 62.6(2) . . . . ?
C17 C13 C14 C19 179.8(3) . . . . ?
C18 C13 C14 C19 -2.4(6) . . . . ?
Rh1 C13 C14 C19 -119.4(4) . . . . ?
C17 C13 C14 Rh1 -60.8(2) . . . . ?
C18 C13 C14 Rh1 117.0(4) . . . . ?
O1 Rh1 C14 C15 73.5(2) . . . . ?
O2 Rh1 C14 C15 160.4(2) . . . . ?
C13 Rh1 C14 C15 -116.8(3) . . . . ?
C17 Rh1 C14 C15 -79.7(2) . . . . ?
C16 Rh1 C14 C15 -36.3(2) . . . . ?
N2 Rh1 C14 C15 -96.9(5) . . . . ?
O1 Rh1 C14 C13 -169.8(2) . . . . ?
O2 Rh1 C14 C13 -82.9(2) . . . . ?
C17 Rh1 C14 C13 37.1(2) . . . . ?
C16 Rh1 C14 C13 80.5(2) . . . . ?
N2 Rh1 C14 C13 19.9(6) . . . . ?
C15 Rh1 C14 C13 116.8(3) . . . . ?
O1 Rh1 C14 C19 -49.1(4) . . . . ?
O2 Rh1 C14 C19 37.8(4) . . . . ?
C13 Rh1 C14 C19 120.7(5) . . . . ?
C17 Rh1 C14 C19 157.8(4) . . . . ?
C16 Rh1 C14 C19 -158.8(4) . . . . ?
N2 Rh1 C14 C19 140.6(4) . . . . ?
C15 Rh1 C14 C19 -122.6(5) . . . . ?
C13 C14 C15 C16 -3.0(4) . . . . ?
C19 C14 C15 C16 179.0(3) . . . . ?
Rh1 C14 C15 C16 58.8(2) . . . . ?
C13 C14 C15 C20 179.8(3) . . . . ?
C19 C14 C15 C20 1.8(6) . . . . ?
Rh1 C14 C15 C20 -118.4(4) . . . . ?
C13 C14 C15 Rh1 -61.8(2) . . . . ?
C19 C14 C15 Rh1 120.2(4) . . . . ?
O1 Rh1 C15 C14 -116.6(2) . . . . ?
O2 Rh1 C15 C14 -26.4(3) . . . . ?
C13 Rh1 C15 C14 39.0(2) . . . . ?
C17 Rh1 C15 C14 81.8(2) . . . . ?
C16 Rh1 C15 C14 120.6(3) . . . . ?
N2 Rh1 C15 C14 153.5(2) . . . . ?
O1 Rh1 C15 C16 122.8(2) . . . . ?
O2 Rh1 C15 C16 -147.09(19) . . . . ?
C14 Rh1 C15 C16 -120.6(3) . . . . ?
C13 Rh1 C15 C16 -81.6(2) . . . . ?
C17 Rh1 C15 C16 -38.8(2) . . . . ?
N2 Rh1 C15 C16 32.8(3) . . . . ?
O1 Rh1 C15 C20 2.3(4) . . . . ?
O2 Rh1 C15 C20 92.5(4) . . . . ?
C14 Rh1 C15 C20 118.9(5) . . . . ?
C13 Rh1 C15 C20 157.9(4) . . . . ?
C17 Rh1 C15 C20 -159.3(4) . . . . ?
C16 Rh1 C15 C20 -120.4(5) . . . . ?
N2 Rh1 C15 C20 -87.6(4) . . . . ?
C14 C15 C16 C17 3.1(4) . . . . ?
C20 C15 C16 C17 -179.8(3) . . . . ?
Rh1 C15 C16 C17 61.4(2) . . . . ?
C14 C15 C16 C21 178.4(3) . . . . ?
C20 C15 C16 C21 -4.5(6) . . . . ?
Rh1 C15 C16 C21 -123.2(4) . . . . ?
C14 C15 C16 Rh1 -58.4(2) . . . . ?
C20 C15 C16 Rh1 118.8(4) . . . . ?
O1 Rh1 C16 C15 -68.1(2) . . . . ?
O2 Rh1 C16 C15 79.9(4) . . . . ?
C14 Rh1 C16 C15 36.3(2) . . . . ?
C13 Rh1 C16 C15 80.1(2) . . . . ?
C17 Rh1 C16 C15 116.6(3) . . . . ?
N2 Rh1 C16 C15 -158.8(2) . . . . ?
O1 Rh1 C16 C17 175.27(18) . . . . ?
O2 Rh1 C16 C17 -36.7(4) . . . . ?
C14 Rh1 C16 C17 -80.3(2) . . . . ?
C13 Rh1 C16 C17 -36.5(2) . . . . ?
N2 Rh1 C16 C17 84.5(2) . . . . ?
C15 Rh1 C16 C17 -116.6(3) . . . . ?
O1 Rh1 C16 C21 56.1(4) . . . . ?
O2 Rh1 C16 C21 -155.9(3) . . . . ?
C14 Rh1 C16 C21 160.5(4) . . . . ?
C13 Rh1 C16 C21 -155.7(4) . . . . ?
C17 Rh1 C16 C21 -119.2(4) . . . . ?
N2 Rh1 C16 C21 -34.6(4) . . . . ?
C15 Rh1 C16 C21 124.2(4) . . . . ?
C14 C13 C17 C16 0.1(4) . . . . ?
C18 C13 C17 C16 -177.6(4) . . . . ?
Rh1 C13 C17 C16 -59.9(2) . . . . ?
C14 C13 C17 C22 -178.3(3) . . . . ?
C18 C13 C17 C22 4.0(6) . . . . ?
Rh1 C13 C17 C22 121.7(4) . . . . ?
C14 C13 C17 Rh1 60.0(2) . . . . ?
C18 C13 C17 Rh1 -117.7(4) . . . . ?
C15 C16 C17 C13 -1.9(4) . . . . ?
C21 C16 C17 C13 -177.5(3) . . . . ?
Rh1 C16 C17 C13 60.0(2) . . . . ?
C15 C16 C17 C22 176.5(3) . . . . ?
C21 C16 C17 C22 0.9(6) . . . . ?
Rh1 C16 C17 C22 -121.6(4) . . . . ?
C15 C16 C17 Rh1 -61.9(2) . . . . ?
C21 C16 C17 Rh1 122.5(3) . . . . ?
O1 Rh1 C17 C13 -129.8(3) . . . . ?
O2 Rh1 C17 C13 43.9(2) . . . . ?
C14 Rh1 C17 C13 -38.1(2) . . . . ?
C16 Rh1 C17 C13 -119.6(3) . . . . ?
N2 Rh1 C17 C13 136.9(2) . . . . ?
C15 Rh1 C17 C13 -81.2(2) . . . . ?
O1 Rh1 C17 C16 -10.2(4) . . . . ?
O2 Rh1 C17 C16 163.50(19) . . . . ?
C14 Rh1 C17 C16 81.5(2) . . . . ?
C13 Rh1 C17 C16 119.6(3) . . . . ?
N2 Rh1 C17 C16 -103.5(2) . . . . ?
C15 Rh1 C17 C16 38.4(2) . . . . ?
O1 Rh1 C17 C22 109.4(4) . . . . ?
O2 Rh1 C17 C22 -76.9(4) . . . . ?
C14 Rh1 C17 C22 -158.9(4) . . . . ?
C13 Rh1 C17 C22 -120.7(5) . . . . ?
C16 Rh1 C17 C22 119.6(5) . . . . ?
N2 Rh1 C17 C22 16.2(4) . . . . ?
C15 Rh1 C17 C22 158.0(4) . . . . ?
O5 Rh2 C23 C27 77.8(4) . . . . ?
O4 Rh2 C23 C27 -69.5(2) . . . . ?
N1 Rh2 C23 C27 -160.3(2) . . . . ?
C24 Rh2 C23 C27 117.2(3) . . . . ?
C25 Rh2 C23 C27 80.3(2) . . . . ?
C26 Rh2 C23 C27 36.8(2) . . . . ?
O5 Rh2 C23 C24 -39.4(4) . . . . ?
O4 Rh2 C23 C24 173.29(19) . . . . ?
N1 Rh2 C23 C24 82.4(2) . . . . ?
C25 Rh2 C23 C24 -36.9(2) . . . . ?
C26 Rh2 C23 C24 -80.4(2) . . . . ?
C27 Rh2 C23 C24 -117.2(3) . . . . ?
O5 Rh2 C23 C28 -159.5(3) . . . . ?
O4 Rh2 C23 C28 53.2(4) . . . . ?
N1 Rh2 C23 C28 -37.6(4) . . . . ?
C24 Rh2 C23 C28 -120.1(5) . . . . ?
C25 Rh2 C23 C28 -157.0(4) . . . . ?
C26 Rh2 C23 C28 159.5(4) . . . . ?
C27 Rh2 C23 C28 122.7(5) . . . . ?
C27 C23 C24 C25 -1.7(4) . . . . ?
C28 C23 C24 C25 -175.4(3) . . . . ?
Rh2 C23 C24 C25 60.6(2) . . . . ?
C27 C23 C24 C29 177.3(4) . . . . ?
C28 C23 C24 C29 3.6(6) . . . . ?
Rh2 C23 C24 C29 -120.4(4) . . . . ?
C27 C23 C24 Rh2 -62.3(2) . . . . ?
C28 C23 C24 Rh2 124.0(4) . . . . ?
O5 Rh2 C24 C25 43.6(3) . . . . ?
O4 Rh2 C24 C25 -133.3(3) . . . . ?
N1 Rh2 C24 C25 135.8(2) . . . . ?
C23 Rh2 C24 C25 -119.1(3) . . . . ?
C26 Rh2 C24 C25 -38.1(2) . . . . ?
C27 Rh2 C24 C25 -81.1(2) . . . . ?
O5 Rh2 C24 C23 162.7(2) . . . . ?
O4 Rh2 C24 C23 -14.2(4) . . . . ?
N1 Rh2 C24 C23 -105.1(2) . . . . ?
C25 Rh2 C24 C23 119.1(3) . . . . ?
C26 Rh2 C24 C23 81.0(2) . . . . ?
C27 Rh2 C24 C23 38.0(2) . . . . ?
O5 Rh2 C24 C29 -77.1(4) . . . . ?
O4 Rh2 C24 C29 105.9(4) . . . . ?
N1 Rh2 C24 C29 15.1(4) . . . . ?
C23 Rh2 C24 C29 120.1(4) . . . . ?
C25 Rh2 C24 C29 -120.8(4) . . . . ?
C26 Rh2 C24 C29 -158.8(4) . . . . ?
C27 Rh2 C24 C29 158.1(4) . . . . ?
C23 C24 C25 C26 0.7(4) . . . . ?
C29 C24 C25 C26 -178.4(3) . . . . ?
Rh2 C24 C25 C26 60.8(2) . . . . ?
C23 C24 C25 C30 -176.6(4) . . . . ?
C29 C24 C25 C30 4.4(6) . . . . ?
Rh2 C24 C25 C30 -116.5(4) . . . . ?
C23 C24 C25 Rh2 -60.1(2) . . . . ?
C29 C24 C25 Rh2 120.9(4) . . . . ?
O5 Rh2 C25 C24 -143.6(2) . . . . ?
O4 Rh2 C25 C24 137.3(3) . . . . ?
N1 Rh2 C25 C24 -55.1(3) . . . . ?
C23 Rh2 C25 C24 37.4(2) . . . . ?
C26 Rh2 C25 C24 118.1(3) . . . . ?
C27 Rh2 C25 C24 80.3(2) . . . . ?
O5 Rh2 C25 C26 98.3(2) . . . . ?
O4 Rh2 C25 C26 19.3(4) . . . . ?
N1 Rh2 C25 C26 -173.1(2) . . . . ?
C23 Rh2 C25 C26 -80.6(2) . . . . ?
C24 Rh2 C25 C26 -118.1(3) . . . . ?
C27 Rh2 C25 C26 -37.7(2) . . . . ?
O5 Rh2 C25 C30 -22.0(3) . . . . ?
O4 Rh2 C25 C30 -101.0(4) . . . . ?
N1 Rh2 C25 C30 66.6(4) . . . . ?
C23 Rh2 C25 C30 159.1(4) . . . . ?
C24 Rh2 C25 C30 121.6(4) . . . . ?
C26 Rh2 C25 C30 -120.3(4) . . . . ?
C27 Rh2 C25 C30 -158.0(4) . . . . ?
C24 C25 C26 C27 0.6(4) . . . . ?
C30 C25 C26 C27 177.9(3) . . . . ?
Rh2 C25 C26 C27 61.4(2) . . . . ?
C24 C25 C26 C31 178.8(3) . . . . ?
C30 C25 C26 C31 -3.9(6) . . . . ?
Rh2 C25 C26 C31 -120.5(4) . . . . ?
C24 C25 C26 Rh2 -60.8(2) . . . . ?
C30 C25 C26 Rh2 116.6(4) . . . . ?
O5 Rh2 C26 C27 158.5(2) . . . . ?
O4 Rh2 C26 C27 71.9(2) . . . . ?
N1 Rh2 C26 C27 -99.3(4) . . . . ?
C23 Rh2 C26 C27 -36.8(2) . . . . ?
C24 Rh2 C26 C27 -80.2(2) . . . . ?
C25 Rh2 C26 C27 -117.7(3) . . . . ?
O5 Rh2 C26 C25 -83.8(2) . . . . ?
O4 Rh2 C26 C25 -170.42(19) . . . . ?
N1 Rh2 C26 C25 18.3(5) . . . . ?
C23 Rh2 C26 C25 80.8(2) . . . . ?
C24 Rh2 C26 C25 37.4(2) . . . . ?
C27 Rh2 C26 C25 117.7(3) . . . . ?
O5 Rh2 C26 C31 34.9(4) . . . . ?
O4 Rh2 C26 C31 -51.7(4) . . . . ?
N1 Rh2 C26 C31 137.0(4) . . . . ?
C23 Rh2 C26 C31 -160.4(4) . . . . ?
C24 Rh2 C26 C31 156.2(4) . . . . ?
C25 Rh2 C26 C31 118.7(5) . . . . ?
C27 Rh2 C26 C31 -123.6(5) . . . . ?
C24 C23 C27 C26 2.1(4) . . . . ?
C28 C23 C27 C26 175.7(4) . . . . ?
Rh2 C23 C27 C26 -59.6(2) . . . . ?
C24 C23 C27 C32 -179.8(3) . . . . ?
C28 C23 C27 C32 -6.2(6) . . . . ?
Rh2 C23 C27 C32 118.6(4) . . . . ?
C24 C23 C27 Rh2 61.7(2) . . . . ?
C28 C23 C27 Rh2 -124.8(4) . . . . ?
C25 C26 C27 C23 -1.7(4) . . . . ?
C31 C26 C27 C23 -179.8(4) . . . . ?
Rh2 C26 C27 C23 59.2(2) . . . . ?
C25 C26 C27 C32 -179.8(3) . . . . ?
C31 C26 C27 C32 2.1(6) . . . . ?
Rh2 C26 C27 C32 -119.0(4) . . . . ?
C25 C26 C27 Rh2 -60.9(2) . . . . ?
C31 C26 C27 Rh2 121.0(4) . . . . ?
O5 Rh2 C27 C23 -148.5(2) . . . . ?
O4 Rh2 C27 C23 121.6(2) . . . . ?
N1 Rh2 C27 C23 30.6(3) . . . . ?
C24 Rh2 C27 C23 -38.4(2) . . . . ?
C25 Rh2 C27 C23 -81.3(2) . . . . ?
C26 Rh2 C27 C23 -119.6(3) . . . . ?
O5 Rh2 C27 C26 -29.0(3) . . . . ?
O4 Rh2 C27 C26 -118.8(2) . . . . ?
N1 Rh2 C27 C26 150.2(2) . . . . ?
C23 Rh2 C27 C26 119.6(3) . . . . ?
C24 Rh2 C27 C26 81.2(2) . . . . ?
C25 Rh2 C27 C26 38.2(2) . . . . ?
O5 Rh2 C27 C32 91.4(4) . . . . ?
O4 Rh2 C27 C32 1.6(4) . . . . ?
N1 Rh2 C27 C32 -89.4(4) . . . . ?
C23 Rh2 C27 C32 -120.0(5) . . . . ?
C24 Rh2 C27 C32 -158.5(4) . . . . ?
C25 Rh2 C27 C32 158.6(4) . . . . ?
C26 Rh2 C27 C32 120.4(5) . . . . ?
